data_4125244
loop_
_publ_author_name
'Wu, Jie'
'Cheng, Yangyang'
'Lan, Jingbo'
'Wu, Di'
'Qian, Shengyou'
'Yan, Lipeng'
'He, Zhen'
'Li, Xiaoyu'
'Wang, Kai'
'Zou, Bo'
'You, Jingsong'

_publ_section_title
;
 Molecular Engineering of Mechanochromic Materials by Programmed C-H
 Arylation: Making a Counterpoint in the Chromism Trend.
;
_journal_issue 39
_journal_name_full 'Journal of the American Chemical Society'
_journal_page_first 12803
_journal_page_last 12812
_journal_paper_doi 10.1021/jacs.6b03890
_journal_volume 138
_journal_year 2016
_chemical_formula_moiety 'C19 H10 F6 N4'
_chemical_formula_sum 'C19 H10 F6 N4'
_chemical_formula_weight 408.31
_chemical_name_systematic
;
 ?
;
_space_group_crystal_system triclinic
_space_group_IT_number 2
_space_group_name_Hall '-P 1'
_space_group_name_H-M_alt 'P -1'
_symmetry_space_group_name_Hall '-P 1'
_symmetry_space_group_name_H-M 'P -1'
_atom_sites_solution_hydrogens geom
_atom_sites_solution_primary iterative
_audit_creation_date 2013-12-30
_audit_creation_method
;
Olex2 1.2
(compiled 2013.12.10 svn.r2850 for OlexSys, GUI svn.r4736)
;
_cell_angle_alpha 94.912(7)
_cell_angle_beta 103.007(6)
_cell_angle_gamma 111.772(7)
_cell_formula_units_Z 2
_cell_length_a 7.0493(4)
_cell_length_b 9.2417(8)
_cell_length_c 15.1514(11)
_cell_measurement_reflns_used 1730
_cell_measurement_temperature 293(2)
_cell_measurement_theta_max 24.4000
_cell_measurement_theta_min 3.6330
_cell_volume 877.41(13)
_computing_cell_refinement
;
CrysAlisPro, Agilent Technologies,
Version 1.171.36.28 (release 01-02-2013 CrysAlis171 .NET)
(compiled Feb  1 2013,16:14:44)
;
_computing_data_collection
;
CrysAlisPro, Agilent Technologies,
Version 1.171.36.28 (release 01-02-2013 CrysAlis171 .NET)
(compiled Feb  1 2013,16:14:44)
;
_computing_data_reduction
;
CrysAlisPro, Agilent Technologies,
Version 1.171.36.28 (release 01-02-2013 CrysAlis171 .NET)
(compiled Feb  1 2013,16:14:44)
;
_computing_molecular_graphics 'Olex2 (Dolomanov et al., 2009)'
_computing_publication_material 'Olex2 (Dolomanov et al., 2009)'
_computing_structure_refinement 'ShelXL-2012 (Sheldrick, 2008)'
_computing_structure_solution
;
Superflip (Palatinus & Chapuis, 2007;Palatinus & van der Lee, 2008;
Palatinus et al., 2012)
;
_diffrn_ambient_temperature 293.15
_diffrn_detector_area_resol_mean 16.0874
_diffrn_measured_fraction_theta_full 0.998
_diffrn_measured_fraction_theta_max 0.999
_diffrn_measurement_device_type 'Xcalibur, Eos'
_diffrn_measurement_method '\w scans'
_diffrn_orient_matrix_UB_11 -0.0184551000
_diffrn_orient_matrix_UB_12 -0.0814557000
_diffrn_orient_matrix_UB_13 -0.0041971000
_diffrn_orient_matrix_UB_21 0.0325397000
_diffrn_orient_matrix_UB_22 0.0092462000
_diffrn_orient_matrix_UB_23 0.0487128000
_diffrn_orient_matrix_UB_31 -0.1063965000
_diffrn_orient_matrix_UB_32 -0.0188856000
_diffrn_orient_matrix_UB_33 0.0012358000
_diffrn_radiation_monochromator graphite
_diffrn_radiation_type MoK\a
_diffrn_radiation_wavelength 0.71073
_diffrn_reflns_av_R_equivalents 0.0226
_diffrn_reflns_av_unetI/netI 0.0498
_diffrn_reflns_Laue_measured_fraction_full 0.998
_diffrn_reflns_Laue_measured_fraction_max 0.999
_diffrn_reflns_limit_h_max 8
_diffrn_reflns_limit_h_min -8
_diffrn_reflns_limit_k_max 11
_diffrn_reflns_limit_k_min -11
_diffrn_reflns_limit_l_max 18
_diffrn_reflns_limit_l_min -18
_diffrn_reflns_number 7272
_diffrn_reflns_point_group_measured_fraction_full 0.998
_diffrn_reflns_point_group_measured_fraction_max 0.999
_diffrn_reflns_theta_full 25.242
_diffrn_reflns_theta_max 26.369
_diffrn_reflns_theta_min 3.013
_diffrn_source 'Enhance (Mo) X-ray Source'
_exptl_absorpt_coefficient_mu 0.140
_exptl_absorpt_correction_T_max 1.00000
_exptl_absorpt_correction_T_min 0.85069
_exptl_absorpt_correction_type multi-scan
_exptl_absorpt_process_details
;
CrysAlisPro, Agilent Technologies,
Version 1.171.36.28 (release 01-02-2013 CrysAlis171 .NET)
(compiled Feb  1 2013,16:14:44)
Empirical absorption correction using spherical harmonics,
 implemented in SCALE3 ABSPACK scaling algorithm.
;
_exptl_crystal_colour
;
;
_exptl_crystal_density_diffrn 1.545
_exptl_crystal_description
;
;
_exptl_crystal_F_000 412
_exptl_crystal_size_max 0.3
_exptl_crystal_size_mid 0.3
_exptl_crystal_size_min 0.2
_refine_diff_density_max 0.251
_refine_diff_density_min -0.444
_refine_diff_density_rms 0.083
_refine_ls_extinction_method none
_refine_ls_goodness_of_fit_ref 1.036
_refine_ls_hydrogen_treatment constr
_refine_ls_matrix_type full
_refine_ls_number_parameters 281
_refine_ls_number_reflns 3579
_refine_ls_number_restraints 0
_refine_ls_restrained_S_all 1.036
_refine_ls_R_factor_all 0.1084
_refine_ls_R_factor_gt 0.0703
_refine_ls_shift/su_max 0.000
_refine_ls_shift/su_mean 0.000
_refine_ls_structure_factor_coef Fsqd
_refine_ls_weighting_details
;
 w=1/[\s^2^(Fo^2^)+(0.0995P)^2^+0.2118P]
 where P=(Fo^2^+2Fc^2^)/3
;
_refine_ls_weighting_scheme calc
_refine_ls_wR_factor_gt 0.1716
_refine_ls_wR_factor_ref 0.2125
_reflns_Friedel_coverage 0.000
_reflns_number_gt 2219
_reflns_number_total 3579
_reflns_threshold_expression 'I > 2\s(I)'
_cod_data_source_file ja6b03890_si_010.cif
_cod_data_source_block 131229_s1_wj
_cod_depositor_comments 'Adding full bibliography for 4125235--4125245.cif.'
_cod_original_cell_volume 877.41(12)
_cod_database_code 4125244
_shelxl_version_number 2013-2
_chemical_oxdiff_formula c12h12n2o3f6
_shelx_space_group_comment
;
The symmetry employed for this shelxl refinement is uniquely defined
by the following loop, which should always be used as a source of
symmetry information in preference to the above space-group names.
They are only intended as comments.
;
_shelx_estimated_absorpt_t_max 0.973
_shelx_estimated_absorpt_t_min 0.959
_reflns_odcompleteness_completeness 99.83
_reflns_odcompleteness_iscentric 1
_reflns_odcompleteness_theta 26.32
_olex2_refinement_description
;
1. Fixed Uiso
 At 1.2 times of:
  All C(H) groups
2. Uiso/Uaniso restraints and constraints
Uanis(F4A) = Uanis(F4B)
Uanis(F6A) = Uanis(F6B)
Uanis(F5A) = Uanis(F5B)
Uanis(F2A) = Uanis(F2B)
Uanis(F3A) = Uanis(F3B)
Uanis(F1A) = Uanis(F1B)
3. Others
 Sof(F1B)=Sof(F2B)=Sof(F3B)=Sof(F4B)=Sof(F5B)=Sof(F6B)=1-FVAR(1)
 Sof(F1A)=Sof(F2A)=Sof(F3A)=Sof(F4A)=Sof(F5A)=Sof(F6A)=FVAR(1)
4.a Aromatic/amide H refined with riding coordinates:
 C4(H4), C5(H5), C7(H7), C8(H8), C9(H9), C10(H10), C11(H11), C13(H13),
 C15(H15), C17(H17)
;

loop_
_space_group_symop_operation_xyz
'x, y, z'
'-x, -y, -z'

loop_
_atom_site_label
_atom_site_type_symbol
_atom_site_fract_x
_atom_site_fract_y
_atom_site_fract_z
_atom_site_U_iso_or_equiv
_atom_site_adp_type
_atom_site_occupancy
_atom_site_site_symmetry_order
_atom_site_calc_flag
_atom_site_refinement_flags_posn
_atom_site_refinement_flags_occupancy
_atom_site_disorder_assembly
_atom_site_disorder_group
C1 C 0.7176(4) 0.4296(3) 0.55462(18) 0.0452(6) Uani 1 1 d . . . .
C2 C 0.8614(4) 0.6439(3) 0.5104(2) 0.0492(7) Uani 1 1 d . . . .
C3 C 0.7278(4) 0.5482(3) 0.34588(18) 0.0455(6) Uani 1 1 d . . . .
C4 C 0.8393(4) 0.6999(3) 0.3382(2) 0.0537(7) Uani 1 1 d . . . .
H4 H 0.8386 0.7257 0.2801 0.064 Uiso 1 1 calc R . . .
C5 C 0.9550(5) 0.8172(4) 0.4172(2) 0.0600(8) Uani 1 1 d . . . .
H5 H 1.0274 0.9198 0.4089 0.072 Uiso 1 1 calc R . . .
C6 C 0.6565(4) 0.3195(3) 0.61702(18) 0.0461(7) Uani 1 1 d . . . .
C7 C 0.7366(4) 0.3727(4) 0.7115(2) 0.0562(8) Uani 1 1 d . . . .
H7 H 0.8299 0.4779 0.7348 0.067 Uiso 1 1 calc R . . .
C8 C 0.6789(5) 0.2707(5) 0.7712(2) 0.0692(9) Uani 1 1 d . . . .
H8 H 0.7341 0.3074 0.8345 0.083 Uiso 1 1 calc R . . .
C9 C 0.5404(6) 0.1149(5) 0.7379(3) 0.0747(10) Uani 1 1 d . . . .
H9 H 0.5011 0.0466 0.7784 0.090 Uiso 1 1 calc R . . .
C10 C 0.4602(5) 0.0611(4) 0.6439(2) 0.0697(9) Uani 1 1 d . . . .
H10 H 0.3666 -0.0441 0.6210 0.084 Uiso 1 1 calc R . . .
C11 C 0.5178(5) 0.1617(4) 0.5839(2) 0.0577(8) Uani 1 1 d . . . .
H11 H 0.4634 0.1239 0.5207 0.069 Uiso 1 1 calc R . . .
C12 C 0.5958(4) 0.4186(3) 0.26606(18) 0.0469(7) Uani 1 1 d . . . .
C13 C 0.6643(5) 0.4180(4) 0.1870(2) 0.0558(7) Uani 1 1 d . . . .
H13 H 0.7953 0.4938 0.1869 0.067 Uiso 1 1 calc R . . .
C14 C 0.5391(5) 0.3054(4) 0.1083(2) 0.0636(8) Uani 1 1 d . . . .
C15 C 0.3437(5) 0.1931(4) 0.1070(2) 0.0661(9) Uani 1 1 d . . . .
H15 H 0.2589 0.1180 0.0539 0.079 Uiso 1 1 calc R . . .
C16 C 0.2757(5) 0.1936(4) 0.1855(2) 0.0568(8) Uani 1 1 d . . . .
C17 C 0.3994(4) 0.3035(3) 0.26462(18) 0.0493(7) Uani 1 1 d . . . .
H17 H 0.3517 0.3009 0.3172 0.059 Uiso 1 1 calc R . . .
C18 C 0.6115(8) 0.3070(6) 0.0234(3) 0.0923(13) Uani 1 1 d . . . .
C19 C 0.0613(6) 0.0766(5) 0.1838(3) 0.0772(10) Uani 1 1 d . . . .
F1A F 0.6069(8) 0.1688(5) -0.0103(3) 0.1295(15) Uani 0.834(4) 1 d . P A 1
F1B F 0.794(6) 0.301(3) 0.0387(16) 0.1295(15) Uani 0.166(4) 1 d . P A 2
F2A F 0.7959(10) 0.4159(10) 0.0307(4) 0.212(5) Uani 0.834(4) 1 d . P A 1
F2B F 0.682(6) 0.433(6) 0.009(3) 0.212(5) Uani 0.166(4) 1 d . P A 2
F3A F 0.4811(7) 0.3317(7) -0.0468(2) 0.1363(16) Uani 0.834(4) 1 d . P A 1
F3B F 0.488(4) 0.213(4) -0.0466(12) 0.1363(16) Uani 0.166(4) 1 d . P A 2
F4A F -0.0865(7) 0.1321(7) 0.1626(6) 0.178(3) Uani 0.834(4) 1 d . P A 1
F4B F -0.066(4) 0.070(5) 0.112(3) 0.178(3) Uani 0.166(4) 1 d . P A 2
F5A F -0.0013(7) -0.0572(5) 0.1231(3) 0.1475(18) Uani 0.834(4) 1 d . P A 1
F5B F 0.034(4) -0.063(3) 0.1751(16) 0.1475(18) Uani 0.166(4) 1 d . P A 2
F6A F 0.0526(5) 0.0293(5) 0.2625(2) 0.1135(13) Uani 0.834(4) 1 d . P A 1
F6B F -0.014(3) 0.100(3) 0.2409(14) 0.1135(13) Uani 0.166(4) 1 d . P A 2
N1 N 0.7392(3) 0.5224(3) 0.43430(15) 0.0439(5) Uani 1 1 d . . . .
N2 N 0.6467(3) 0.3842(3) 0.46296(15) 0.0453(6) Uani 1 1 d . . . .
N3 N 0.8489(3) 0.5850(3) 0.58664(16) 0.0515(6) Uani 1 1 d . . . .
N4 N 0.9690(4) 0.7932(3) 0.50198(19) 0.0603(7) Uani 1 1 d . . . .

loop_
_atom_site_aniso_label
_atom_site_aniso_U_11
_atom_site_aniso_U_22
_atom_site_aniso_U_33
_atom_site_aniso_U_23
_atom_site_aniso_U_13
_atom_site_aniso_U_12
C1 0.0382(13) 0.0529(16) 0.0455(16) 0.0014(12) 0.0116(11) 0.0212(11)
C2 0.0415(14) 0.0491(17) 0.0520(17) -0.0032(13) 0.0110(12) 0.0165(12)
C3 0.0432(13) 0.0517(16) 0.0452(16) 0.0075(12) 0.0184(12) 0.0199(12)
C4 0.0536(15) 0.0495(17) 0.0609(19) 0.0110(14) 0.0254(14) 0.0182(13)
C5 0.0557(16) 0.0484(17) 0.073(2) 0.0102(16) 0.0248(16) 0.0142(13)
C6 0.0416(13) 0.0581(17) 0.0420(15) 0.0051(12) 0.0143(11) 0.0229(12)
C7 0.0526(16) 0.069(2) 0.0471(17) 0.0060(14) 0.0112(13) 0.0272(14)
C8 0.077(2) 0.092(3) 0.0441(18) 0.0142(17) 0.0170(16) 0.040(2)
C9 0.078(2) 0.093(3) 0.066(2) 0.031(2) 0.0281(18) 0.040(2)
C10 0.069(2) 0.069(2) 0.071(2) 0.0194(18) 0.0205(17) 0.0256(17)
C11 0.0565(16) 0.065(2) 0.0494(17) 0.0060(15) 0.0156(14) 0.0219(14)
C12 0.0502(15) 0.0493(16) 0.0420(15) 0.0055(12) 0.0143(12) 0.0207(12)
C13 0.0603(17) 0.0584(18) 0.0486(17) 0.0098(14) 0.0216(14) 0.0200(14)
C14 0.080(2) 0.069(2) 0.0435(17) 0.0096(15) 0.0217(15) 0.0300(17)
C15 0.080(2) 0.063(2) 0.0396(16) 0.0009(14) 0.0093(15) 0.0177(16)
C16 0.0615(17) 0.0569(18) 0.0415(16) 0.0075(13) 0.0075(13) 0.0167(14)
C17 0.0537(15) 0.0544(17) 0.0395(15) 0.0089(12) 0.0160(12) 0.0194(13)
C18 0.118(3) 0.102(4) 0.051(2) 0.008(2) 0.037(2) 0.031(3)
C19 0.068(2) 0.075(3) 0.059(2) 0.0072(19) 0.0073(18) 0.0035(19)
F1A 0.223(4) 0.127(3) 0.090(2) 0.023(2) 0.094(3) 0.098(3)
F1B 0.223(4) 0.127(3) 0.090(2) 0.023(2) 0.094(3) 0.098(3)
F2A 0.175(5) 0.223(5) 0.128(4) -0.052(4) 0.121(5) -0.069(6)
F2B 0.175(5) 0.223(5) 0.128(4) -0.052(4) 0.121(5) -0.069(6)
F3A 0.211(4) 0.192(5) 0.0647(19) 0.063(2) 0.067(2) 0.121(4)
F3B 0.211(4) 0.192(5) 0.0647(19) 0.063(2) 0.067(2) 0.121(4)
F4A 0.0591(18) 0.177(5) 0.312(9) 0.139(5) 0.050(3) 0.045(2)
F4B 0.0591(18) 0.177(5) 0.312(9) 0.139(5) 0.050(3) 0.045(2)
F5A 0.130(3) 0.116(2) 0.097(3) -0.042(3) 0.026(3) -0.043(2)
F5B 0.130(3) 0.116(2) 0.097(3) -0.042(3) 0.026(3) -0.043(2)
F6A 0.093(2) 0.115(3) 0.080(2) 0.0420(18) 0.0187(16) -0.0169(17)
F6B 0.093(2) 0.115(3) 0.080(2) 0.0420(18) 0.0187(16) -0.0169(17)
N1 0.0418(11) 0.0445(13) 0.0442(13) 0.0028(10) 0.0151(9) 0.0155(9)
N2 0.0465(12) 0.0459(13) 0.0432(13) 0.0047(10) 0.0149(10) 0.0175(10)
N3 0.0465(12) 0.0542(15) 0.0457(14) -0.0029(11) 0.0092(10) 0.0159(11)
N4 0.0564(14) 0.0486(15) 0.0640(17) -0.0006(13) 0.0146(12) 0.0117(11)

loop_
_atom_type_symbol
_atom_type_description
_atom_type_scat_dispersion_real
_atom_type_scat_dispersion_imag
_atom_type_scat_source
C C 0.0033 0.0016 'International Tables Vol C Tables 4.2.6.8 and 6.1.1.4'
H H 0.0000 0.0000 'International Tables Vol C Tables 4.2.6.8 and 6.1.1.4'
F F 0.0171 0.0103 'International Tables Vol C Tables 4.2.6.8 and 6.1.1.4'
N N 0.0061 0.0033 'International Tables Vol C Tables 4.2.6.8 and 6.1.1.4'

loop_
_geom_angle_atom_site_label_1
_geom_angle_atom_site_label_2
_geom_angle_atom_site_label_3
_geom_angle
N2 C1 C6 122.2(2)
N2 C1 N3 116.0(3)
N3 C1 C6 121.8(2)
N3 C2 N1 108.8(2)
N3 C2 N4 128.7(3)
N4 C2 N1 122.5(3)
C4 C3 C12 123.7(3)
C4 C3 N1 115.4(3)
N1 C3 C12 120.9(2)
C3 C4 H4 119.9
C3 C4 C5 120.2(3)
C5 C4 H4 119.9
C4 C5 H5 117.6
N4 C5 C4 124.8(3)
N4 C5 H5 117.6
C7 C6 C1 119.8(3)
C7 C6 C11 118.7(3)
C11 C6 C1 121.5(3)
C6 C7 H7 119.8
C8 C7 C6 120.4(3)
C8 C7 H7 119.8
C7 C8 H8 119.7
C9 C8 C7 120.6(3)
C9 C8 H8 119.7
C8 C9 H9 120.3
C8 C9 C10 119.3(3)
C10 C9 H9 120.3
C9 C10 H10 119.7
C11 C10 C9 120.5(3)
C11 C10 H10 119.7
C6 C11 H11 119.8
C10 C11 C6 120.5(3)
C10 C11 H11 119.8
C13 C12 C3 118.4(2)
C13 C12 C17 118.7(3)
C17 C12 C3 122.7(2)
C12 C13 H13 119.7
C14 C13 C12 120.6(3)
C14 C13 H13 119.7
C13 C14 C18 120.3(3)
C15 C14 C13 120.5(3)
C15 C14 C18 119.2(3)
C14 C15 H15 120.5
C14 C15 C16 119.0(3)
C16 C15 H15 120.5
C15 C16 C19 119.5(3)
C17 C16 C15 121.3(3)
C17 C16 C19 119.2(3)
C12 C17 H17 120.0
C16 C17 C12 120.0(3)
C16 C17 H17 120.0
F1A C18 C14 113.2(4)
F1A C18 F3A 102.1(4)
F1B C18 C14 111.7(10)
F2A C18 C14 115.1(4)
F2A C18 F1A 108.8(5)
F2A C18 F3A 104.3(7)
F2B C18 C14 111.7(17)
F2B C18 F1B 90(3)
F2B C18 F3B 111(2)
F3A C18 C14 112.1(4)
F3B C18 C14 117.8(11)
F3B C18 F1B 111.0(16)
F4A C19 C16 112.7(4)
F4A C19 F5A 107.0(5)
F4B C19 C16 108.6(14)
F5A C19 C16 112.3(4)
F5B C19 C16 117.0(13)
F5B C19 F4B 99(2)
F6A C19 C16 113.5(3)
F6A C19 F4A 106.5(5)
F6A C19 F5A 104.2(4)
F6B C19 C16 118.8(9)
F6B C19 F4B 104.0(18)
F6B C19 F5B 106.7(16)
C18 F1B F2B 41.9(11)
C18 F2B F1B 48(3)
C3 N1 C2 121.6(2)
N2 N1 C2 109.9(2)
N2 N1 C3 128.4(2)
C1 N2 N1 101.8(2)
C2 N3 C1 103.5(2)
C5 N4 C2 115.4(3)

loop_
_geom_bond_atom_site_label_1
_geom_bond_atom_site_label_2
_geom_bond_distance
C1 C6 1.462(4)
C1 N2 1.337(3)
C1 N3 1.359(3)
C2 N1 1.395(3)
C2 N3 1.325(4)
C2 N4 1.339(4)
C3 C4 1.359(4)
C3 C12 1.477(4)
C3 N1 1.371(3)
C4 H4 0.9300
C4 C5 1.398(4)
C5 H5 0.9300
C5 N4 1.311(4)
C6 C7 1.386(4)
C6 C11 1.390(4)
C7 H7 0.9300
C7 C8 1.378(5)
C8 H8 0.9300
C8 C9 1.375(5)
C9 H9 0.9300
C9 C10 1.379(5)
C10 H10 0.9300
C10 C11 1.373(5)
C11 H11 0.9300
C12 C13 1.389(4)
C12 C17 1.393(4)
C13 H13 0.9300
C13 C14 1.384(4)
C14 C15 1.378(5)
C14 C18 1.485(5)
C15 H15 0.9300
C15 C16 1.379(4)
C16 C17 1.376(4)
C16 C19 1.490(5)
C17 H17 0.9300
C18 F1A 1.321(6)
C18 F1B 1.28(3)
C18 F2A 1.289(7)
C18 F2B 1.15(5)
C18 F3A 1.336(6)
C18 F3B 1.23(2)
C19 F4A 1.314(6)
C19 F4B 1.22(4)
C19 F5A 1.337(6)
C19 F5B 1.22(3)
C19 F6A 1.311(5)
C19 F6B 1.16(2)
F1B F2B 1.73(7)
N1 N2 1.360(3)

loop_
_geom_torsion_atom_site_label_1
_geom_torsion_atom_site_label_2
_geom_torsion_atom_site_label_3
_geom_torsion_atom_site_label_4
_geom_torsion
C1 C6 C7 C8 179.4(3)
C1 C6 C11 C10 -179.0(3)
C2 N1 N2 C1 0.1(2)
C3 C4 C5 N4 0.9(4)
C3 C12 C13 C14 -175.5(3)
C3 C12 C17 C16 174.6(3)
C3 N1 N2 C1 178.3(2)
C4 C3 C12 C13 35.3(4)
C4 C3 C12 C17 -140.3(3)
C4 C3 N1 C2 -1.4(3)
C4 C3 N1 N2 -179.4(2)
C4 C5 N4 C2 -0.3(4)
C6 C1 N2 N1 179.0(2)
C6 C1 N3 C2 -178.8(2)
C6 C7 C8 C9 -0.3(5)
C7 C6 C11 C10 0.5(4)
C7 C8 C9 C10 0.4(5)
C8 C9 C10 C11 0.0(5)
C9 C10 C11 C6 -0.4(5)
C11 C6 C7 C8 -0.1(4)
C12 C3 C4 C5 177.8(2)
C12 C3 N1 C2 -179.3(2)
C12 C3 N1 N2 2.6(4)
C12 C13 C14 C15 0.5(5)
C12 C13 C14 C18 179.0(3)
C13 C12 C17 C16 -1.0(4)
C13 C14 C15 C16 -0.6(5)
C13 C14 C18 F1A 127.6(5)
C13 C14 C18 F1B 55.6(16)
C13 C14 C18 F2A 1.6(9)
C13 C14 C18 F2B -44(3)
C13 C14 C18 F3A -117.5(5)
C13 C14 C18 F3B -174.1(16)
C14 C15 C16 C17 -0.2(5)
C14 C15 C16 C19 177.7(3)
C14 C18 F1B F2B -113.6(19)
C14 C18 F2B F1B 113.6(13)
C15 C14 C18 F1A -53.9(6)
C15 C14 C18 F1B -125.9(15)
C15 C14 C18 F2A -180.0(7)
C15 C14 C18 F2B 135(3)
C15 C14 C18 F3A 61.0(6)
C15 C14 C18 F3B 4.3(17)
C15 C16 C17 C12 1.0(5)
C15 C16 C19 F4A -92.5(6)
C15 C16 C19 F4B -44(2)
C15 C16 C19 F5A 28.5(6)
C15 C16 C19 F5B 67.2(14)
C15 C16 C19 F6A 146.4(4)
C15 C16 C19 F6B -162.5(16)
C17 C12 C13 C14 0.3(4)
C17 C16 C19 F4A 85.4(5)
C17 C16 C19 F4B 134(2)
C17 C16 C19 F5A -153.6(4)
C17 C16 C19 F5B -114.9(13)
C17 C16 C19 F6A -35.7(6)
C17 C16 C19 F6B 15.5(16)
C18 C14 C15 C16 -179.0(3)
C19 C16 C17 C12 -176.9(3)
F1A C18 F1B F2B 139.8(19)
F1A C18 F2B F1B -55(3)
F2A C18 F1B F2B -8(2)
F2A C18 F2B F1B 10(2)
F3A C18 F1B F2B 57(2)
F3A C18 F2B F1B -140.5(12)
F3B C18 F1B F2B 113(2)
F3B C18 F2B F1B -112.7(19)
N1 C2 N3 C1 -0.6(3)
N1 C2 N4 C5 -1.2(4)
N1 C3 C4 C5 -0.1(4)
N1 C3 C12 C13 -146.9(3)
N1 C3 C12 C17 37.5(4)
N2 C1 C6 C7 179.3(2)
N2 C1 C6 C11 -1.2(4)
N2 C1 N3 C2 0.7(3)
N3 C1 C6 C7 -1.2(4)
N3 C1 C6 C11 178.3(2)
N3 C1 N2 N1 -0.5(3)
N3 C2 N1 C3 -178.1(2)
N3 C2 N1 N2 0.3(3)
N3 C2 N4 C5 179.0(3)
N4 C2 N1 C3 2.1(4)
N4 C2 N1 N2 -179.5(2)
N4 C2 N3 C1 179.2(3)
